data_7037413
loop_
_publ_author_name
'Sekino, Mio'
'Furutachi, Hideki'
'Tasaki, Kyosuke'
'Ishikawa, Takanao'
'Mori, Shigeki'
'Fujinami, Shuhei'
'Akine, Shigehisa'
'Sakata, Yoko'
'Nomura, Takashi'
'Ogura, Takashi'
'Kitagawa, Teizo'
'Suzuki, Masatatsu'

_publ_section_title
;
 New mechanistic insight into intramolecular arene hydroxylation initiated
 by (\m-1,2-peroxo)diiron(iii) complexes with dinucleating ligands.
;
_journal_issue 2
_journal_name_full 'Dalton transactions (Cambridge, England : 2003)'
_journal_page_first 469
_journal_page_last 473
_journal_paper_doi 10.1039/c5dt04088d
_journal_volume 45
_journal_year 2015
_chemical_formula_sum 'C79 H88 F12 Fe2 N12 O17 S4'
_chemical_formula_weight 1945.55
_chemical_name_systematic 3-H
_chemical_properties_physical Air-sensitive
_space_group_crystal_system monoclinic
_space_group_IT_number 15
_space_group_name_Hall '-C 2yc'
_space_group_name_H-M_alt 'C 1 2/c 1'
_symmetry_space_group_name_Hall '-C 2yc'
_symmetry_space_group_name_H-M 'C 1 2/c 1'
_atom_sites_solution_hydrogens mixed
_audit_creation_method SHELXL-2014
_audit_update_record
;
2015-10-10 deposited with the CCDC.
2015-11-23 downloaded from the CCDC.
;
_cell_angle_alpha 90
_cell_angle_beta 92.340(7)
_cell_angle_gamma 90
_cell_formula_units_Z 4
_cell_length_a 22.486(5)
_cell_length_b 11.386(3)
_cell_length_c 34.356(7)
_cell_measurement_temperature 103(2)
_cell_volume 8789(4)
_computing_structure_refinement 'SHELXL-2014 (Sheldrick, 2014)'
_diffrn_ambient_temperature 103(2)
_diffrn_measured_fraction_theta_full 0.906
_diffrn_measured_fraction_theta_max 0.921
_diffrn_measurement_device_type 'Rigaku Mercury (2x2 bin mode)'
_diffrn_measurement_method dtprofit.ref
_diffrn_radiation_type MoK\a
_diffrn_radiation_wavelength 0.71073
_diffrn_reflns_av_R_equivalents 0.0583
_diffrn_reflns_av_unetI/netI 0.0718
_diffrn_reflns_laue_measured_fraction_full 0.906
_diffrn_reflns_laue_measured_fraction_max 0.921
_diffrn_reflns_limit_h_max 24
_diffrn_reflns_limit_h_min -26
_diffrn_reflns_limit_k_max 13
_diffrn_reflns_limit_k_min -13
_diffrn_reflns_limit_l_max 40
_diffrn_reflns_limit_l_min -40
_diffrn_reflns_number 23561
_diffrn_reflns_point_group_measured_fraction_full 0.906
_diffrn_reflns_point_group_measured_fraction_max 0.921
_diffrn_reflns_theta_full 25.242
_diffrn_reflns_theta_max 25.100
_diffrn_reflns_theta_min 3.136
_exptl_absorpt_coefficient_mu 0.522
_exptl_absorpt_process_details 'CrystalClear (Rigaku/MSC Inc., 2006)'
_exptl_crystal_colour purple
_exptl_crystal_density_diffrn 1.470
_exptl_crystal_description needle
_exptl_crystal_F_000 4024
_exptl_crystal_size_max 0.200
_exptl_crystal_size_mid 0.200
_exptl_crystal_size_min 0.200
_refine_diff_density_max 0.521
_refine_diff_density_min -0.356
_refine_diff_density_rms 0.073
_refine_ls_extinction_method none
_refine_ls_goodness_of_fit_ref 1.039
_refine_ls_hydrogen_treatment mixed
_refine_ls_matrix_type full
_refine_ls_number_parameters 1068
_refine_ls_number_reflns 7208
_refine_ls_number_restraints 1026
_refine_ls_restrained_S_all 1.013
_refine_ls_R_factor_all 0.0827
_refine_ls_R_factor_gt 0.0679
_refine_ls_shift/su_max 0.001
_refine_ls_shift/su_mean 0.000
_refine_ls_structure_factor_coef Fsqd
_refine_ls_weighting_details 'w=1/[\s^2^(Fo^2^)+(0.0935P)^2^+20.3274P] where P=(Fo^2^+2Fc^2^)/3'
_refine_ls_weighting_scheme calc
_refine_ls_wR_factor_gt 0.1751
_refine_ls_wR_factor_ref 0.1859
_reflns_Friedel_coverage 0.000
_reflns_number_gt 5471
_reflns_number_total 7208
_reflns_threshold_expression 'I > 2\s(I)'
_cod_data_source_file c5dt04088d2.cif
_cod_data_source_block tazaki11
_cod_depositor_comments 'Adding full bibliography for 7037412--7037413.cif.'
_cod_original_cell_volume 8789(3)
_cod_database_code 7037413
_shelx_space_group_comment
;
The symmetry employed for this shelxl refinement is uniquely defined
by the following loop, which should always be used as a source of
symmetry information in preference to the above space-group names.
They are only intended as comments.
;
_shelx_estimated_absorpt_t_min 0.903
_shelx_estimated_absorpt_t_max 0.903
_shelxl_version_number 2014-3

loop_
_space_group_symop_operation_xyz
'x, y, z'
'-x, y, -z+1/2'
'x+1/2, y+1/2, z'
'-x+1/2, y+1/2, -z+1/2'
'-x, -y, -z'
'x, -y, z-1/2'
'-x+1/2, -y+1/2, -z'
'x+1/2, -y+1/2, z-1/2'

loop_
_atom_site_label
_atom_site_type_symbol
_atom_site_fract_x
_atom_site_fract_y
_atom_site_fract_z
_atom_site_U_iso_or_equiv
_atom_site_adp_type
_atom_site_occupancy
_atom_site_site_symmetry_order
_atom_site_calc_flag
_atom_site_refinement_flags_posn
_atom_site_refinement_flags_adp
_atom_site_refinement_flags_occupancy
_atom_site_disorder_assembly
_atom_site_disorder_group
Fe1 Fe 0.97954(2) 0.07381(4) 0.03595(2) 0.0278(2) Uani 1 1 d . . . . .
O1 O 0.93244(12) 0.0573(2) 0.08037(7) 0.0327(6) Uani 1 1 d . U . . .
O2 O 0.97303(12) -0.0811(2) 0.01281(8) 0.0290(6) Uani 1 1 d D . . . .
H1 H 0.9573(19) -0.133(3) 0.0248(12) 0.043(14) Uiso 1 1 d D . . . .
N1 N 1.00385(15) 0.2536(3) 0.04881(9) 0.0319(8) Uani 1 1 d . . . . .
C1 C 0.97914(19) 0.3299(3) 0.01743(12) 0.0355(9) Uani 1 1 d . . . . .
H2 H 1.0071 0.3318 -0.0041 0.043 Uiso 1 1 calc R U . . .
H3 H 0.9755 0.4109 0.0275 0.043 Uiso 1 1 calc R U . . .
C2 C 0.91990(19) 0.2893(3) 0.00206(11) 0.0326(9) Uani 1 1 d . . . . .
C3 C 0.8807(2) 0.3647(4) -0.01781(12) 0.0391(10) Uani 1 1 d . . . . .
H4 H 0.8907 0.4451 -0.0209 0.047 Uiso 1 1 calc R U . . .
C4 C 0.8276(2) 0.3225(4) -0.03284(13) 0.0436(11) Uani 1 1 d . . . . .
H5 H 0.8013 0.3721 -0.0477 0.052 Uiso 1 1 calc R U . . .
C5 C 0.81283(19) 0.2068(4) -0.02608(12) 0.0370(10) Uani 1 1 d . . . . .
H6 H 0.7756 0.1767 -0.0356 0.044 Uiso 1 1 calc R U . . .
C6 C 0.85251(18) 0.1344(3) -0.00541(11) 0.0308(9) Uani 1 1 d . . . . .
N2 N 0.90662(15) 0.1749(3) 0.00753(9) 0.0303(7) Uani 1 1 d . . . . .
C7 C 0.83597(19) 0.0101(4) 0.00373(12) 0.0355(9) Uani 1 1 d . . . . .
H7 H 0.8382 -0.0381 -0.0198 0.053 Uiso 1 1 calc R U . . .
H8 H 0.7953 0.0080 0.0129 0.053 Uiso 1 1 calc R U . . .
H9 H 0.8636 -0.0209 0.0240 0.053 Uiso 1 1 calc R U . . .
C8 C 1.06932(19) 0.2597(4) 0.05214(12) 0.0367(10) Uani 1 1 d . . . . .
H10 H 1.0814 0.3326 0.0660 0.044 Uiso 1 1 calc R U . . .
H11 H 1.0854 0.2627 0.0258 0.044 Uiso 1 1 calc R U . . .
C9 C 1.09472(19) 0.1567(4) 0.07346(12) 0.0364(10) Uani 1 1 d . . . . .
C10 C 1.1502(2) 0.1625(5) 0.09287(13) 0.0467(11) Uani 1 1 d . . . . .
H12 H 1.1719 0.2340 0.0942 0.056 Uiso 1 1 calc R U . . .
C11 C 1.1727(2) 0.0620(5) 0.11015(14) 0.0532(13) Uani 1 1 d . . . . .
H13 H 1.2110 0.0629 0.1229 0.064 Uiso 1 1 calc R U . . .
C12 C 1.1393(2) -0.0407(5) 0.10890(13) 0.0482(12) Uani 1 1 d . . . . .
H14 H 1.1547 -0.1104 0.1207 0.058 Uiso 1 1 calc R U . . .
C13 C 1.0831(2) -0.0413(4) 0.09016(11) 0.0376(10) Uani 1 1 d . . . . .
N3 N 1.06250(15) 0.0560(3) 0.07184(9) 0.0334(8) Uani 1 1 d . . . . .
C14 C 1.0451(2) -0.1482(4) 0.09053(13) 0.0408(10) Uani 1 1 d . . . . .
H15 H 1.0035 -0.1252 0.0933 0.061 Uiso 1 1 calc R U . . .
H16 H 1.0579 -0.1984 0.1125 0.061 Uiso 1 1 calc R U . . .
H17 H 1.0489 -0.1914 0.0661 0.061 Uiso 1 1 calc R U . . .
C15 C 0.9793(2) 0.2870(4) 0.08762(13) 0.0401(10) Uani 1 1 d . U . . .
H18 H 1.0039 0.2479 0.1083 0.048 Uiso 0.882(2) 1 calc R U P A 1
H19 H 0.9846 0.3727 0.0911 0.048 Uiso 0.882(2) 1 calc R U P A 1
H20 H 1.0016 0.3578 0.0964 0.048 Uiso 0.118(2) 1 calc R U P A 2
H21 H 0.9378 0.3128 0.0819 0.048 Uiso 0.118(2) 1 calc R U P A 2
C16 C 0.9154(2) 0.2586(4) 0.09423(12) 0.0325(10) Uani 0.882(2) 1 d D . P A 1
C17 C 0.8768(2) 0.3464(4) 0.10510(14) 0.0430(12) Uani 0.882(2) 1 d D . P A 1
H22 H 0.8896 0.4260 0.1054 0.052 Uiso 0.882(2) 1 calc R U P A 1
C18 C 0.8194(3) 0.3187(5) 0.11563(16) 0.0456(14) Uani 0.882(2) 1 d D . P A 1
H23 H 0.7931 0.3795 0.1228 0.055 Uiso 0.882(2) 1 calc R U P A 1
C19 C 0.8005(3) 0.2047(5) 0.11568(15) 0.0423(13) Uani 0.882(2) 1 d D . P A 1
H24 H 0.7613 0.1868 0.1232 0.051 Uiso 0.882(2) 1 calc R U P A 1
C20 C 0.8384(2) 0.1145(4) 0.10477(13) 0.0347(11) Uani 0.882(2) 1 d D . P A 1
C21 C 0.8957(2) 0.1409(4) 0.09296(12) 0.0320(10) Uani 0.882(2) 1 d D . P A 1
C22 C 0.8179(3) -0.0113(4) 0.10790(14) 0.0380(12) Uani 0.882(2) 1 d D . P A 1
H25 H 0.8382 -0.0599 0.0886 0.046 Uiso 0.882(2) 1 calc R U P A 1
H26 H 0.7746 -0.0155 0.1019 0.046 Uiso 0.882(2) 1 calc R U P A 1
C23 C 0.9774(14) 0.222(2) 0.1168(7) 0.043(4) Uani 0.118(2) 1 d D U P A 2
C24 C 0.9979(13) 0.263(3) 0.1526(8) 0.048(5) Uani 0.118(2) 1 d D U P A 2
H27 H 1.0179 0.3367 0.1543 0.058 Uiso 0.118(2) 1 calc R U P A 2
C25 C 0.9896(17) 0.199(3) 0.1860(9) 0.053(5) Uani 0.118(2) 1 d D U P A 2
H28 H 1.0057 0.2275 0.2102 0.064 Uiso 0.118(2) 1 calc R U P A 2
C26 C 0.9588(16) 0.096(3) 0.1851(7) 0.045(5) Uani 0.118(2) 1 d D U P A 2
H29 H 0.9491 0.0576 0.2087 0.054 Uiso 0.118(2) 1 calc R U P A 2
C27 C 0.9416(15) 0.046(2) 0.1487(7) 0.043(4) Uani 0.118(2) 1 d D U P A 2
C28 C 0.9489(14) 0.111(2) 0.1147(7) 0.037(4) Uani 0.118(2) 1 d D U P A 2
C29 C 0.906(2) -0.067(4) 0.1470(14) 0.043(4) Uani 0.118(2) 1 d D U P A 2
H30 H 0.9209 -0.1170 0.1689 0.051 Uiso 0.118(2) 1 calc R U P A 2
H31 H 0.9157 -0.1081 0.1227 0.051 Uiso 0.118(2) 1 calc R U P A 2
N4 N 0.83163(17) -0.0600(3) 0.14878(10) 0.0420(7) Uani 1 1 d . U . . .
H32 H 0.8186 -0.0010 0.1682 0.050 Uiso 1 1 calc R U . A 1
C30 C 0.8980(5) -0.0832(8) 0.1561(4) 0.0467(19) Uani 0.704(3) 1 d D U P A 1
H33 H 0.9038 -0.1498 0.1743 0.056 Uiso 0.704(3) 1 calc R U P A 1
H34 H 0.9163 -0.1039 0.1313 0.056 Uiso 0.704(3) 1 calc R U P A 1
C31 C 0.9268(4) 0.0245(7) 0.1729(2) 0.0489(16) Uani 0.704(3) 1 d D U P A 1
C32 C 0.9881(4) 0.0383(8) 0.1713(3) 0.0566(17) Uani 0.704(3) 1 d D U P A 1
H35 H 1.0121 -0.0206 0.1602 0.068 Uiso 0.704(3) 1 calc R U P A 1
C33 C 1.0129(4) 0.1408(8) 0.1864(3) 0.0647(19) Uani 0.704(3) 1 d D U P A 1
H36 H 1.0547 0.1531 0.1857 0.078 Uiso 0.704(3) 1 calc R U P A 1
C34 C 0.9773(5) 0.2247(9) 0.2023(3) 0.071(2) Uani 0.704(3) 1 d D U P A 1
H37 H 0.9937 0.2964 0.2119 0.085 Uiso 0.704(3) 1 calc R U P A 1
C35 C 0.9168(4) 0.2023(8) 0.2040(3) 0.0633(19) Uani 0.704(3) 1 d D U P A 1
N5 N 0.8915(3) 0.1023(7) 0.1898(3) 0.0515(15) Uani 0.704(3) 1 d D U P A 1
C36 C 0.8753(5) 0.2862(10) 0.2221(4) 0.081(3) Uani 0.704(3) 1 d D U P A 1
H38 H 0.8423 0.3042 0.2036 0.121 Uiso 0.704(3) 1 calc R U P A 1
H39 H 0.8967 0.3586 0.2291 0.121 Uiso 0.704(3) 1 calc R U P A 1
H40 H 0.8597 0.2509 0.2456 0.121 Uiso 0.704(3) 1 calc R U P A 1
C37 C 0.8918(18) -0.060(3) 0.1573(16) 0.048(5) Uani 0.178(3) 1 d D U P A 4
H41 H 0.9127 -0.0740 0.1330 0.058 Uiso 0.178(3) 1 calc R U P A 4
H42 H 0.9012 -0.1268 0.1751 0.058 Uiso 0.178(3) 1 calc R U P A 4
C38 C 0.9154(12) 0.050(2) 0.1758(10) 0.051(5) Uani 0.178(3) 1 d D U P A 4
C39 C 0.9760(12) 0.075(3) 0.1755(11) 0.057(6) Uani 0.178(3) 1 d D U P A 4
H43 H 1.0028 0.0231 0.1636 0.068 Uiso 0.178(3) 1 calc R U P A 4
C40 C 0.9958(12) 0.178(3) 0.1931(13) 0.062(6) Uani 0.178(3) 1 d D U P A 4
H44 H 1.0369 0.1980 0.1945 0.074 Uiso 0.178(3) 1 calc R U P A 4
C41 C 0.9533(13) 0.250(3) 0.2086(11) 0.065(6) Uani 0.178(3) 1 d D U P A 4
H45 H 0.9654 0.3214 0.2209 0.078 Uiso 0.178(3) 1 calc R U P A 4
C42 C 0.8937(12) 0.220(3) 0.2067(11) 0.059(6) Uani 0.178(3) 1 d D U P A 4
N6 N 0.8735(12) 0.117(3) 0.1917(12) 0.058(6) Uani 0.178(3) 1 d D U P A 4
C43 C 0.8471(17) 0.287(4) 0.2269(15) 0.078(9) Uani 0.178(3) 1 d D U P A 4
H46 H 0.8120 0.2967 0.2093 0.117 Uiso 0.178(3) 1 calc R U P A 4
H47 H 0.8626 0.3650 0.2343 0.117 Uiso 0.178(3) 1 calc R U P A 4
H48 H 0.8360 0.2446 0.2502 0.117 Uiso 0.178(3) 1 calc R U P A 4
C44 C 0.8133(18) 0.028(2) 0.1216(11) 0.047(5) Uani 0.118(2) 1 d D U P A 2
H49 H 0.7714 0.0101 0.1138 0.056 Uiso 0.118(2) 1 calc R U P A 2
H50 H 0.8368 0.0154 0.0982 0.056 Uiso 0.118(2) 1 calc R U P A 2
C45 C 0.8162(11) 0.156(2) 0.1307(7) 0.047(5) Uani 0.118(2) 1 d D U P A 2
C46 C 0.8079(16) 0.234(3) 0.1002(8) 0.052(6) Uani 0.118(2) 1 d D U P A 2
H51 H 0.8008 0.2079 0.0742 0.062 Uiso 0.118(2) 1 calc R U P A 2
C47 C 0.810(2) 0.352(3) 0.1091(10) 0.057(6) Uani 0.118(2) 1 d D U P A 2
H52 H 0.8054 0.4094 0.0892 0.069 Uiso 0.118(2) 1 calc R U P A 2
C48 C 0.8199(19) 0.385(2) 0.1474(9) 0.065(6) Uani 0.118(2) 1 d D U P A 2
H53 H 0.8192 0.4655 0.1543 0.078 Uiso 0.118(2) 1 calc R U P A 2
C49 C 0.8307(19) 0.299(2) 0.1758(8) 0.064(6) Uani 0.118(2) 1 d D U P A 2
N7 N 0.8254(15) 0.182(2) 0.1684(7) 0.056(5) Uani 0.118(2) 1 d D U P A 2
C50 C 0.842(3) 0.326(4) 0.2176(9) 0.075(10) Uani 0.118(2) 1 d D U P A 2
H54 H 0.8170 0.2755 0.2333 0.112 Uiso 0.118(2) 1 calc R U P A 2
H55 H 0.8324 0.4086 0.2226 0.112 Uiso 0.118(2) 1 calc R U P A 2
H56 H 0.8840 0.3117 0.2248 0.112 Uiso 0.118(2) 1 calc R U P A 2
C51 C 0.7929(12) -0.170(2) 0.1522(5) 0.043(3) Uani 0.49(3) 1 d D U P A 1
H57 H 0.7506 -0.1500 0.1465 0.052 Uiso 0.49(3) 1 calc R U P A 1
H58 H 0.8048 -0.2295 0.1328 0.052 Uiso 0.49(3) 1 calc R U P A 1
C52 C 0.8000(6) -0.2208(12) 0.1922(4) 0.051(3) Uani 0.49(3) 1 d D U P A 1
C53 C 0.8080(9) -0.3400(12) 0.1987(4) 0.065(4) Uani 0.49(3) 1 d D U P A 1
H59 H 0.8124 -0.3932 0.1777 0.078 Uiso 0.49(3) 1 calc R U P A 1
C54 C 0.8093(10) -0.3784(13) 0.2367(4) 0.083(4) Uani 0.49(3) 1 d D U P A 1
H60 H 0.8110 -0.4601 0.2423 0.100 Uiso 0.49(3) 1 calc R U P A 1
C55 C 0.8082(11) -0.2976(15) 0.2666(4) 0.087(4) Uani 0.49(3) 1 d D U P A 1
H61 H 0.8124 -0.3227 0.2930 0.105 Uiso 0.49(3) 1 calc R U P A 1
C56 C 0.8007(10) -0.1784(14) 0.2578(4) 0.071(4) Uani 0.49(3) 1 d D U P A 1
N8 N 0.7981(8) -0.1410(12) 0.2206(3) 0.052(3) Uani 0.49(3) 1 d D U P A 1
C57 C 0.8051(15) -0.0860(18) 0.2885(4) 0.113(7) Uani 0.49(3) 1 d D U P A 1
H62 H 0.7930 -0.0101 0.2772 0.170 Uiso 0.49(3) 1 calc R U P A 1
H63 H 0.8462 -0.0809 0.2989 0.170 Uiso 0.49(3) 1 calc R U P A 1
H64 H 0.7788 -0.1061 0.3096 0.170 Uiso 0.49(3) 1 calc R U P A 1
C58 C 0.8034(11) -0.1732(19) 0.1545(4) 0.043(3) Uani 0.51(3) 1 d D U P A 2
H65 H 0.8246 -0.2340 0.1398 0.051 Uiso 0.51(3) 1 calc R U P A 2
H66 H 0.7618 -0.1700 0.1440 0.051 Uiso 0.51(3) 1 calc R U P A 2
C59 C 0.8039(6) -0.2066(12) 0.1965(4) 0.049(3) Uani 0.51(3) 1 d D U P A 2
C60 C 0.7868(8) -0.3201(14) 0.2074(4) 0.070(4) Uani 0.51(3) 1 d D U P A 2
H67 H 0.7764 -0.3786 0.1886 0.083 Uiso 0.51(3) 1 calc R U P A 2
C61 C 0.7859(9) -0.3429(17) 0.2472(5) 0.086(4) Uani 0.51(3) 1 d D U P A 2
H68 H 0.7734 -0.4175 0.2562 0.103 Uiso 0.51(3) 1 calc R U P A 2
C62 C 0.8032(10) -0.2563(17) 0.2735(4) 0.091(4) Uani 0.51(3) 1 d D U P A 2
H69 H 0.8010 -0.2697 0.3007 0.110 Uiso 0.51(3) 1 calc R U P A 2
C63 C 0.8239(9) -0.1498(13) 0.2600(3) 0.072(3) Uani 0.51(3) 1 d D U P A 2
N9 N 0.8196(8) -0.1228(11) 0.2218(3) 0.053(3) Uani 0.51(3) 1 d D U P A 2
C64 C 0.8419(11) -0.0527(16) 0.2869(4) 0.099(5) Uani 0.51(3) 1 d D U P A 2
H70 H 0.8209 -0.0606 0.3112 0.149 Uiso 0.51(3) 1 calc R U P A 2
H71 H 0.8318 0.0228 0.2746 0.149 Uiso 0.51(3) 1 calc R U P A 2
H72 H 0.8849 -0.0564 0.2925 0.149 Uiso 0.51(3) 1 calc R U P A 2
S1 S 0.88481(5) -0.33804(9) 0.06379(3) 0.0361(3) Uani 1 1 d D . . . .
O3 O 0.92210(14) -0.4217(3) 0.04597(9) 0.0444(7) Uani 1 1 d D . . . .
O4 O 0.87303(16) -0.3575(3) 0.10413(9) 0.0530(9) Uani 1 1 d D . . . .
O5 O 0.89814(15) -0.2179(2) 0.05433(10) 0.0503(8) Uani 1 1 d D . . . .
C65 C 0.8123(2) -0.3613(5) 0.03959(15) 0.0545(13) Uani 1 1 d D . . . .
F1 F 0.77287(14) -0.2839(3) 0.05197(11) 0.0789(10) Uani 1 1 d D . . . .
F2 F 0.81499(14) -0.3502(4) 0.00130(9) 0.0778(10) Uani 1 1 d D . . . .
F3 F 0.79223(14) -0.4687(3) 0.04711(10) 0.0720(9) Uani 1 1 d D . . . .
S2 S 0.63121(12) 0.0308(2) 0.12395(8) 0.0440(6) Uani 0.613(3) 1 d D U P B 1
O6 O 0.6719(5) -0.0346(13) 0.1015(3) 0.0490(19) Uani 0.613(3) 1 d D U P B 1
O7 O 0.6521(5) 0.1444(6) 0.1359(4) 0.056(2) Uani 0.613(3) 1 d D U P B 1
O8 O 0.5709(3) 0.0247(7) 0.1080(2) 0.0648(17) Uani 0.613(3) 1 d D U P B 1
C66 C 0.6286(5) -0.0535(7) 0.1697(3) 0.0687(16) Uani 0.613(3) 1 d D U P B 1
F4 F 0.5951(6) -0.0099(10) 0.1957(3) 0.104(3) Uani 0.613(3) 1 d D U P B 1
F5 F 0.6808(4) -0.0556(7) 0.18740(18) 0.104(2) Uani 0.613(3) 1 d D U P B 1
F6 F 0.6172(6) -0.1637(6) 0.1640(3) 0.129(3) Uani 0.613(3) 1 d D U P B 1
S3 S 0.6546(2) 0.0388(4) 0.13821(14) 0.0401(11) Uani 0.293(3) 1 d D U P C 2
O9 O 0.7039(5) 0.0232(12) 0.1642(3) 0.054(3) Uani 0.293(3) 1 d D U P C 2
O10 O 0.6562(10) -0.034(2) 0.1038(5) 0.053(5) Uani 0.293(3) 1 d D U P C 2
O11 O 0.6392(13) 0.1611(13) 0.1336(9) 0.073(6) Uani 0.293(3) 1 d D U P C 2
C67 C 0.5869(7) -0.0114(17) 0.1608(5) 0.104(4) Uani 0.293(3) 1 d D U P C 2
F7 F 0.5783(9) -0.1261(16) 0.1590(6) 0.136(6) Uani 0.293(3) 1 d D U P C 2
F8 F 0.5821(10) 0.026(2) 0.1957(6) 0.119(7) Uani 0.293(3) 1 d D U P C 2
F9 F 0.5372(6) 0.0209(19) 0.1405(6) 0.153(6) Uani 0.293(3) 1 d D U P C 2
S4 S 0.6466(13) -0.043(3) 0.1463(9) 0.132(7) Uani 0.095(3) 1 d D U P D 3
O12 O 0.692(2) 0.000(5) 0.1727(16) 0.132(14) Uani 0.095(3) 1 d D U P D 3
O13 O 0.667(3) -0.068(5) 0.1080(13) 0.123(14) Uani 0.095(3) 1 d D U P D 3
O14 O 0.607(2) -0.121(4) 0.1648(16) 0.110(12) Uani 0.095(3) 1 d D U P D 3
C68 C 0.5992(17) 0.086(3) 0.1367(13) 0.133(9) Uani 0.095(3) 1 d D U P D 3
F10 F 0.555(2) 0.063(4) 0.1116(16) 0.119(12) Uani 0.095(3) 1 d D U P D 3
F11 F 0.630(3) 0.173(4) 0.124(2) 0.155(14) Uani 0.095(3) 1 d D U P D 3
F12 F 0.574(2) 0.121(5) 0.1687(15) 0.170(13) Uani 0.095(3) 1 d D U P D 3
O15 O 0.977(2) -0.366(3) 0.2249(13) 0.222(17) Uani 0.217(8) 1 d D U P E -1
C69 C 1.023(2) -0.211(3) 0.1911(10) 0.140(12) Uani 0.217(8) 1 d D U P E -1
H73 H 1.0257 -0.2686 0.1702 0.211 Uiso 0.217(8) 1 calc R U P E -1
H74 H 1.0630 -0.1836 0.1992 0.211 Uiso 0.217(8) 1 calc R U P E -1
H75 H 0.9991 -0.1436 0.1817 0.211 Uiso 0.217(8) 1 calc R U P E -1
C70 C 0.9940(16) -0.266(3) 0.2253(10) 0.190(16) Uani 0.217(8) 1 d D U P E -1
C71 C 0.985(2) -0.186(4) 0.2599(9) 0.143(14) Uani 0.217(8) 1 d D U P E -1
H76 H 0.9693 -0.2318 0.2813 0.215 Uiso 0.217(8) 1 calc R U P E -1
H77 H 0.9567 -0.1237 0.2524 0.215 Uiso 0.217(8) 1 calc R U P E -1
H78 H 1.0231 -0.1507 0.2683 0.215 Uiso 0.217(8) 1 calc R U P E -1
O16 O 0.9678(11) -0.381(3) 0.1646(8) 0.189(10) Uani 0.283(8) 1 d D U P E -2
C72 C 0.964(3) -0.491(3) 0.2233(13) 0.254(19) Uani 0.283(8) 1 d D U P E -2
H79 H 0.9622 -0.5607 0.2065 0.382 Uiso 0.283(8) 1 calc R U P E -2
H80 H 0.9281 -0.4881 0.2386 0.382 Uiso 0.283(8) 1 calc R U P E -2
H81 H 0.9992 -0.4955 0.2409 0.382 Uiso 0.283(8) 1 calc R U P E -2
C73 C 0.9672(12) -0.382(2) 0.1984(9) 0.171(12) Uani 0.283(8) 1 d D U P E -2
C74 C 0.9700(17) -0.265(3) 0.2205(9) 0.128(10) Uani 0.283(8) 1 d D U P E -2
H82 H 0.9744 -0.2005 0.2020 0.192 Uiso 0.283(8) 1 calc R U P E -2
H83 H 1.0042 -0.2656 0.2392 0.192 Uiso 0.283(8) 1 calc R U P E -2
H84 H 0.9333 -0.2542 0.2345 0.192 Uiso 0.283(8) 1 calc R U P E -2

loop_
_atom_site_aniso_label
_atom_site_aniso_U_11
_atom_site_aniso_U_22
_atom_site_aniso_U_33
_atom_site_aniso_U_23
_atom_site_aniso_U_13
_atom_site_aniso_U_12
Fe1 0.0308(4) 0.0215(3) 0.0315(3) -0.0042(2) 0.0044(2) -0.0003(3)
O1 0.0365(17) 0.0282(14) 0.0339(13) -0.0018(11) 0.0074(11) 0.0013(12)
O2 0.0320(16) 0.0211(13) 0.0343(14) -0.0020(11) 0.0058(11) -0.0021(12)
N1 0.033(2) 0.0257(17) 0.0372(18) -0.0061(14) 0.0078(14) -0.0016(15)
C1 0.041(3) 0.0206(19) 0.046(2) -0.0033(17) 0.0112(18) 0.0006(18)
C2 0.035(2) 0.025(2) 0.038(2) -0.0031(16) 0.0116(17) 0.0015(17)
C3 0.051(3) 0.027(2) 0.041(2) 0.0020(17) 0.0092(19) 0.007(2)
C4 0.048(3) 0.040(3) 0.043(2) 0.0011(19) 0.003(2) 0.014(2)
C5 0.031(2) 0.042(2) 0.038(2) -0.0012(18) 0.0021(17) 0.0056(19)
C6 0.029(2) 0.031(2) 0.033(2) -0.0053(16) 0.0053(15) 0.0002(17)
N2 0.034(2) 0.0253(16) 0.0326(16) -0.0006(13) 0.0103(13) 0.0016(14)
C7 0.031(2) 0.034(2) 0.041(2) -0.0026(18) 0.0006(17) -0.0017(18)
C8 0.032(2) 0.036(2) 0.043(2) -0.0112(18) 0.0061(17) -0.0083(19)
C9 0.035(2) 0.039(2) 0.036(2) -0.0126(18) 0.0044(17) -0.0039(19)
C10 0.035(3) 0.058(3) 0.048(3) -0.013(2) -0.0016(19) -0.002(2)
C11 0.040(3) 0.071(4) 0.047(3) -0.013(2) -0.009(2) 0.002(3)
C12 0.047(3) 0.058(3) 0.039(2) -0.004(2) -0.0051(19) 0.011(2)
C13 0.042(3) 0.039(2) 0.031(2) -0.0043(18) 0.0040(17) 0.007(2)
N3 0.035(2) 0.0342(19) 0.0310(17) -0.0069(14) 0.0018(13) -0.0003(15)
C14 0.044(3) 0.038(2) 0.041(2) 0.0037(19) 0.0037(18) 0.011(2)
C15 0.047(3) 0.029(2) 0.045(2) -0.0134(17) 0.0111(19) -0.0056(19)
C16 0.037(3) 0.029(2) 0.032(2) -0.0039(18) 0.0104(18) -0.001(2)
C17 0.059(4) 0.027(2) 0.044(3) 0.001(2) 0.013(2) 0.004(2)
C18 0.041(4) 0.043(3) 0.055(3) 0.006(3) 0.016(3) 0.010(3)
C19 0.041(3) 0.048(3) 0.039(3) 0.007(2) 0.011(2) 0.007(3)
C20 0.040(3) 0.032(2) 0.032(2) 0.0009(19) 0.0051(19) 0.001(2)
C21 0.037(3) 0.027(2) 0.031(2) 0.0003(18) 0.0053(18) 0.003(2)
C22 0.047(3) 0.037(3) 0.031(2) 0.000(2) 0.004(2) -0.006(2)
C23 0.045(11) 0.039(6) 0.045(4) -0.008(3) 0.003(8) -0.005(7)
C24 0.047(11) 0.049(8) 0.048(4) -0.011(5) 0.001(8) -0.008(8)
C25 0.055(12) 0.059(9) 0.046(4) -0.008(6) 0.002(9) 0.001(8)
C26 0.047(11) 0.053(9) 0.035(2) 0.001(5) 0.002(8) 0.008(8)
C27 0.046(6) 0.049(7) 0.034(2) -0.001(4) 0.012(8) 0.002(7)
C28 0.036(10) 0.039(6) 0.035(2) -0.001(3) -0.001(8) -0.002(7)
C29 0.047(2) 0.046(8) 0.035(8) 0.011(6) 0.001(9) 0.004(7)
N4 0.0479(18) 0.0415(18) 0.0370(18) 0.0017(13) 0.0070(14) 0.0014(14)
C30 0.049(2) 0.045(4) 0.046(5) 0.005(3) 0.003(4) 0.001(2)
C31 0.053(2) 0.053(3) 0.040(4) 0.003(3) 0.000(3) -0.003(2)
C32 0.053(3) 0.068(4) 0.048(4) 0.002(3) -0.004(3) -0.007(3)
C33 0.063(3) 0.075(5) 0.056(5) 0.001(4) -0.007(4) -0.015(3)
C34 0.077(4) 0.070(5) 0.066(5) -0.008(4) -0.004(5) -0.018(3)
C35 0.072(3) 0.061(4) 0.056(4) -0.011(3) -0.006(4) -0.007(3)
N5 0.060(3) 0.052(3) 0.042(3) -0.002(3) -0.004(3) -0.001(3)
C36 0.090(6) 0.066(5) 0.087(7) -0.029(5) 0.003(6) -0.008(5)
C37 0.051(4) 0.050(9) 0.044(11) 0.002(8) -0.002(9) 0.003(5)
C38 0.052(5) 0.054(9) 0.047(11) -0.002(7) -0.004(7) 0.002(5)
C39 0.053(6) 0.060(9) 0.057(11) 0.003(8) -0.005(8) -0.002(6)
C40 0.057(6) 0.063(9) 0.066(12) -0.001(8) -0.001(8) -0.007(6)
C41 0.065(7) 0.066(9) 0.064(11) -0.005(8) -0.004(9) -0.002(6)
C42 0.064(6) 0.058(8) 0.056(11) -0.007(8) 0.005(8) 0.000(7)
N6 0.061(8) 0.052(8) 0.060(11) -0.004(7) 0.004(8) 0.003(6)
C43 0.071(11) 0.066(14) 0.098(19) -0.021(12) -0.003(14) 0.019(13)
C44 0.047(12) 0.043(3) 0.050(8) 0.007(4) 0.001(9) -0.002(9)
C45 0.040(12) 0.043(3) 0.055(6) 0.004(4) -0.003(9) 0.003(9)
C46 0.050(12) 0.044(5) 0.062(7) 0.011(5) 0.014(10) 0.005(10)
C47 0.058(13) 0.045(4) 0.069(7) 0.009(6) 0.005(10) -0.001(10)
C48 0.069(13) 0.056(7) 0.071(8) 0.001(5) 0.011(9) -0.005(10)
C49 0.072(13) 0.057(6) 0.063(6) -0.007(5) -0.004(9) 0.004(9)
N7 0.058(12) 0.055(5) 0.056(6) -0.004(6) 0.005(9) 0.006(9)
C50 0.09(2) 0.071(14) 0.065(7) -0.016(8) -0.003(17) 0.007(18)
C51 0.042(8) 0.044(5) 0.044(3) 0.003(3) 0.006(5) 0.001(4)
C52 0.062(9) 0.045(3) 0.046(3) 0.007(2) 0.007(5) -0.002(5)
C53 0.081(9) 0.051(3) 0.063(4) 0.013(3) 0.010(6) 0.017(6)
C54 0.113(10) 0.065(4) 0.071(5) 0.027(3) 0.007(7) 0.020(7)
C55 0.118(10) 0.087(5) 0.056(4) 0.025(4) -0.004(7) 0.018(8)
C56 0.089(10) 0.079(5) 0.044(3) 0.008(3) 0.005(6) 0.012(7)
N8 0.056(8) 0.056(4) 0.043(3) 0.004(3) 0.004(5) 0.005(5)
C57 0.180(18) 0.112(8) 0.048(4) -0.011(6) -0.008(10) 0.034(12)
C58 0.051(9) 0.036(4) 0.042(3) 0.000(3) 0.010(5) 0.006(4)
C59 0.060(8) 0.043(4) 0.046(3) 0.009(3) 0.007(5) 0.007(4)
C60 0.075(9) 0.060(5) 0.073(4) 0.026(4) 0.002(6) -0.013(6)
C61 0.094(9) 0.085(6) 0.079(5) 0.043(4) 0.005(6) -0.014(6)
C62 0.121(10) 0.093(7) 0.061(5) 0.031(4) 0.015(6) 0.011(7)
C63 0.085(9) 0.091(5) 0.042(3) 0.009(3) 0.006(5) -0.002(6)
N9 0.060(8) 0.059(4) 0.040(3) 0.003(3) 0.008(4) 0.007(4)
C64 0.130(14) 0.123(8) 0.044(4) -0.010(5) -0.003(7) -0.008(9)
S1 0.0429(7) 0.0243(5) 0.0416(6) -0.0010(4) 0.0087(4) -0.0005(5)
O3 0.047(2) 0.0343(16) 0.0530(18) -0.0062(14) 0.0130(14) 0.0025(14)
O4 0.075(3) 0.0426(18) 0.0424(17) -0.0020(14) 0.0123(16) 0.0047(17)
O5 0.054(2) 0.0279(15) 0.071(2) 0.0014(14) 0.0234(16) -0.0054(15)
C65 0.043(3) 0.062(3) 0.059(3) 0.010(3) 0.009(2) 0.002(3)
F1 0.0410(19) 0.089(2) 0.108(3) 0.029(2) 0.0238(17) 0.0202(17)
F2 0.059(2) 0.122(3) 0.0522(18) 0.0184(18) -0.0058(14) -0.010(2)
F3 0.058(2) 0.073(2) 0.085(2) 0.0050(17) 0.0044(16) -0.0306(17)
S2 0.0466(14) 0.0393(11) 0.0467(13) -0.0059(10) 0.0074(10) -0.0063(10)
O6 0.050(4) 0.049(4) 0.048(3) -0.008(3) 0.011(3) -0.005(3)
O7 0.068(5) 0.040(2) 0.060(5) -0.008(2) -0.003(4) -0.007(3)
O8 0.047(2) 0.066(4) 0.081(4) -0.020(3) 0.000(2) -0.003(3)
C66 0.105(5) 0.050(3) 0.052(3) 0.000(2) 0.027(3) 0.004(4)
F4 0.135(5) 0.118(6) 0.063(3) -0.013(4) 0.053(4) -0.004(5)
F5 0.141(4) 0.113(5) 0.058(3) 0.002(3) -0.009(3) 0.052(4)
F6 0.231(11) 0.055(2) 0.105(6) 0.008(2) 0.078(6) -0.037(5)
S3 0.047(3) 0.039(2) 0.035(2) -0.0083(19) 0.0025(16) -0.007(2)
O9 0.059(5) 0.061(7) 0.040(6) -0.012(5) -0.002(4) 0.024(5)
O10 0.080(13) 0.047(8) 0.034(5) -0.011(5) 0.018(5) -0.033(10)
O11 0.094(14) 0.050(4) 0.072(12) -0.012(5) -0.034(9) 0.020(5)
C67 0.072(5) 0.134(8) 0.110(8) -0.039(8) 0.056(6) -0.025(8)
F7 0.130(13) 0.161(8) 0.120(13) -0.044(9) 0.037(10) -0.121(8)
F8 0.095(12) 0.157(16) 0.109(7) -0.040(10) 0.067(6) -0.046(13)
F9 0.051(3) 0.234(14) 0.174(12) -0.099(12) 0.017(7) -0.038(9)
S4 0.137(13) 0.138(12) 0.121(12) -0.009(10) -0.010(8) 0.011(8)
O12 0.142(19) 0.13(3) 0.12(2) -0.01(2) -0.007(17) 0.000(14)
O13 0.14(3) 0.11(3) 0.121(15) -0.004(18) -0.004(16) -0.003(18)
O14 0.057(19) 0.151(17) 0.12(2) 0.014(19) -0.024(15) 0.052(14)
C68 0.139(15) 0.132(13) 0.128(15) -0.001(11) 0.005(9) 0.008(8)
F10 0.119(19) 0.09(3) 0.150(19) -0.015(19) 0.011(16) 0.011(13)
F11 0.15(2) 0.125(14) 0.19(3) -0.009(19) -0.016(18) -0.014(14)
F12 0.19(3) 0.17(3) 0.156(17) -0.044(19) 0.013(15) 0.026(17)
O15 0.21(3) 0.209(19) 0.25(3) -0.056(17) 0.09(3) -0.02(2)
C69 0.17(3) 0.10(2) 0.150(19) -0.037(16) -0.012(18) 0.067(18)
C70 0.18(3) 0.184(18) 0.204(19) -0.015(12) 0.014(17) 0.022(17)
C71 0.15(3) 0.18(2) 0.093(17) 0.024(15) -0.054(16) -0.05(3)
O16 0.121(19) 0.25(2) 0.194(14) -0.081(12) -0.029(17) 0.074(19)
C72 0.27(4) 0.139(14) 0.37(3) -0.001(17) 0.12(3) 0.01(3)
C73 0.17(2) 0.150(12) 0.199(14) -0.036(9) 0.00(2) 0.047(17)
C74 0.10(2) 0.138(13) 0.15(2) -0.009(14) -0.028(19) 0.01(2)

loop_
_atom_type_symbol
_atom_type_description
_atom_type_scat_dispersion_real
_atom_type_scat_dispersion_imag
_atom_type_scat_source
C C 0.0033 0.0016 'International Tables Vol C Tables 4.2.6.8 and 6.1.1.4'
H H 0.0000 0.0000 'International Tables Vol C Tables 4.2.6.8 and 6.1.1.4'
N N 0.0061 0.0033 'International Tables Vol C Tables 4.2.6.8 and 6.1.1.4'
O O 0.0106 0.0060 'International Tables Vol C Tables 4.2.6.8 and 6.1.1.4'
Fe Fe 0.3463 0.8444 'International Tables Vol C Tables 4.2.6.8 and 6.1.1.4'
F F 0.0171 0.0103 'International Tables Vol C Tables 4.2.6.8 and 6.1.1.4'
S S 0.1246 0.1234 'International Tables Vol C Tables 4.2.6.8 and 6.1.1.4'

loop_
_geom_angle_atom_site_label_1
_geom_angle_atom_site_label_2
_geom_angle_atom_site_label_3
_geom_angle
_geom_angle_site_symmetry_1
_geom_angle_site_symmetry_3
O1 Fe1 O2 101.78(11) . .
O1 Fe1 O2 176.03(11) . 5_755
O2 Fe1 O2 74.42(12) . 5_755
O1 Fe1 N1 94.24(12) . .
O2 Fe1 N1 163.93(12) . .
O2 Fe1 N1 89.60(11) 5_755 .
O1 Fe1 N2 88.75(12) . .
O2 Fe1 N2 104.59(12) . .
O2 Fe1 N2 91.13(11) 5_755 .
N1 Fe1 N2 76.86(12) . .
O1 Fe1 N3 91.63(12) . .
O2 Fe1 N3 101.18(12) . .
O2 Fe1 N3 90.24(12) 5_755 .
N1 Fe1 N3 76.77(13) . .
N2 Fe1 N3 153.58(12) . .
C21 O1 Fe1 123.9(3) . .
C28 O1 Fe1 120.5(12) . .
Fe1 O2 Fe1 105.58(12) . 5_755
Fe1 O2 H1 119(3) . .
Fe1 O2 H1 135(3) 5_755 .
C8 N1 C1 111.9(3) . .
C8 N1 C15 108.6(3) . .
C1 N1 C15 110.8(3) . .
C8 N1 Fe1 107.7(2) . .
C1 N1 Fe1 108.9(2) . .
C15 N1 Fe1 108.7(2) . .
N1 C1 C2 112.4(3) . .
N1 C1 H2 109.1 . .
C2 C1 H2 109.1 . .
N1 C1 H3 109.1 . .
C2 C1 H3 109.1 . .
H2 C1 H3 107.9 . .
N2 C2 C3 121.6(4) . .
N2 C2 C1 116.8(4) . .
C3 C2 C1 121.6(4) . .
C4 C3 C2 119.7(4) . .
C4 C3 H4 120.2 . .
C2 C3 H4 120.2 . .
C3 C4 C5 118.9(4) . .
C3 C4 H5 120.5 . .
C5 C4 H5 120.5 . .
C4 C5 C6 119.9(4) . .
C4 C5 H6 120.1 . .
C6 C5 H6 120.1 . .
N2 C6 C5 120.9(4) . .
N2 C6 C7 118.6(3) . .
C5 C6 C7 120.5(4) . .
C2 N2 C6 118.8(3) . .
C2 N2 Fe1 113.7(3) . .
C6 N2 Fe1 127.5(3) . .
C6 C7 H7 109.5 . .
C6 C7 H8 109.5 . .
H7 C7 H8 109.5 . .
C6 C7 H9 109.5 . .
H7 C7 H9 109.5 . .
H8 C7 H9 109.5 . .
N1 C8 C9 111.3(3) . .
N1 C8 H10 109.4 . .
C9 C8 H10 109.4 . .
N1 C8 H11 109.4 . .
C9 C8 H11 109.4 . .
H10 C8 H11 108.0 . .
N3 C9 C10 121.8(4) . .
N3 C9 C8 117.0(4) . .
C10 C9 C8 121.2(4) . .
C11 C10 C9 118.3(5) . .
C11 C10 H12 120.8 . .
C9 C10 H12 120.8 . .
C10 C11 C12 119.9(4) . .
C10 C11 H13 120.1 . .
C12 C11 H13 120.1 . .
C11 C12 C13 119.7(5) . .
C11 C12 H14 120.1 . .
C13 C12 H14 120.1 . .
N3 C13 C12 120.0(4) . .
N3 C13 C14 119.4(4) . .
C12 C13 C14 120.6(4) . .
C13 N3 C9 120.2(4) . .
C13 N3 Fe1 127.2(3) . .
C9 N3 Fe1 112.6(3) . .
C13 C14 H15 109.5 . .
C13 C14 H16 109.5 . .
H15 C14 H16 109.5 . .
C13 C14 H17 109.5 . .
H15 C14 H17 109.5 . .
H16 C14 H17 109.5 . .
C23 C15 N1 125.6(14) . .
C16 C15 N1 117.8(3) . .
C16 C15 H18 107.9 . .
N1 C15 H18 107.9 . .
C16 C15 H19 107.9 . .
N1 C15 H19 107.9 . .
H18 C15 H19 107.2 . .
C23 C15 H20 105.9 . .
N1 C15 H20 105.9 . .
C23 C15 H21 105.9 . .
N1 C15 H21 105.9 . .
H20 C15 H21 106.2 . .
C17 C16 C21 119.7(4) . .
C17 C16 C15 120.0(4) . .
C21 C16 C15 120.0(4) . .
C16 C17 C18 120.2(5) . .
C16 C17 H22 119.9 . .
C18 C17 H22 119.9 . .
C19 C18 C17 120.6(5) . .
C19 C18 H23 119.7 . .
C17 C18 H23 119.7 . .
C18 C19 C20 120.4(5) . .
C18 C19 H24 119.8 . .
C20 C19 H24 119.8 . .
C19 C20 C21 119.9(4) . .
C19 C20 C22 119.2(5) . .
C21 C20 C22 120.8(4) . .
O1 C21 C20 121.8(4) . .
O1 C21 C16 119.2(4) . .
C20 C21 C16 119.1(4) . .
C20 C22 N4 111.0(4) . .
C20 C22 H25 109.4 . .
N4 C22 H25 109.4 . .
C20 C22 H26 109.4 . .
N4 C22 H26 109.4 . .
H25 C22 H26 108.0 . .
C15 C23 C24 119(2) . .
C15 C23 C28 121(2) . .
C24 C23 C28 119(2) . .
C25 C24 C23 120(2) . .
C25 C24 H27 119.8 . .
C23 C24 H27 119.8 . .
C26 C25 C24 122(2) . .
C26 C25 H28 119.2 . .
C24 C25 H28 119.2 . .
C25 C26 C27 119(2) . .
C25 C26 H29 120.5 . .
C27 C26 H29 120.5 . .
C28 C27 C26 119.3(19) . .
C28 C27 C29 120(2) . .
C26 C27 C29 120(2) . .
O1 C28 C27 116.3(18) . .
O1 C28 C23 123.4(19) . .
C27 C28 C23 120(2) . .
C27 C29 N4 119(4) . .
C27 C29 H30 107.6 . .
N4 C29 H30 107.6 . .
C27 C29 H31 107.6 . .
N4 C29 H31 107.6 . .
H30 C29 H31 107.0 . .
C44 N4 C58 126.6(16) . .
C30 N4 C22 111.9(6) . .
C30 N4 C51 113.5(11) . .
C22 N4 C51 105.8(7) . .
C44 N4 C29 106(2) . .
C58 N4 C29 113.9(17) . .
C30 N4 H32 108.5 . .
C22 N4 H32 108.5 . .
C51 N4 H32 108.5 . .
C31 C30 N4 109.2(7) . .
C31 C30 H33 109.8 . .
N4 C30 H33 109.8 . .
C31 C30 H34 109.8 . .
N4 C30 H34 109.8 . .
H33 C30 H34 108.3 . .
N5 C31 C32 123.4(7) . .
N5 C31 C30 117.0(7) . .
C32 C31 C30 119.6(7) . .
C33 C32 C31 117.8(8) . .
C33 C32 H35 121.1 . .
C31 C32 H35 121.1 . .
C34 C33 C32 120.1(8) . .
C34 C33 H36 120.0 . .
C32 C33 H36 120.0 . .
C33 C34 C35 118.5(8) . .
C33 C34 H37 120.8 . .
C35 C34 H37 120.8 . .
N5 C35 C34 122.5(8) . .
N5 C35 C36 115.4(8) . .
C34 C35 C36 122.0(8) . .
C31 N5 C35 117.7(7) . .
C35 C36 H38 109.5 . .
C35 C36 H39 109.5 . .
H38 C36 H39 109.5 . .
C35 C36 H40 109.5 . .
H38 C36 H40 109.5 . .
H39 C36 H40 109.5 . .
N4 C37 C38 115(2) . .
N4 C37 H41 108.6 . .
C38 C37 H41 108.6 . .
N4 C37 H42 108.6 . .
C38 C37 H42 108.6 . .
H41 C37 H42 107.6 . .
N6 C38 C39 126.2(17) . .
N6 C38 C37 113.9(17) . .
C39 C38 C37 119.9(19) . .
C40 C39 C38 117.9(19) . .
C40 C39 H43 121.0 . .
C38 C39 H43 121.0 . .
C39 C40 C41 117.0(19) . .
C39 C40 H44 121.5 . .
C41 C40 H44 121.5 . .
C42 C41 C40 121.4(18) . .
C42 C41 H45 119.3 . .
C40 C41 H45 119.3 . .
N6 C42 C41 122.6(18) . .
N6 C42 C43 113.0(19) . .
C41 C42 C43 124(2) . .
C38 N6 C42 114.6(17) . .
C42 C43 H46 109.5 . .
C42 C43 H47 109.5 . .
H46 C43 H47 109.5 . .
C42 C43 H48 109.5 . .
H46 C43 H48 109.5 . .
H47 C43 H48 109.5 . .
N4 C44 C45 123(2) . .
N4 C44 H49 106.6 . .
C45 C44 H49 106.6 . .
N4 C44 H50 106.6 . .
C45 C44 H50 106.6 . .
H49 C44 H50 106.6 . .
N7 C45 C46 126.6(18) . .
N7 C45 C44 115.3(19) . .
C46 C45 C44 118.1(19) . .
C47 C46 C45 117(2) . .
C47 C46 H51 121.3 . .
C45 C46 H51 121.3 . .
C46 C47 C48 119(2) . .
C46 C47 H52 120.6 . .
C48 C47 H52 120.6 . .
C47 C48 C49 119.8(19) . .
C47 C48 H53 120.1 . .
C49 C48 H53 120.1 . .
N7 C49 C48 122.8(18) . .
N7 C49 C50 113(2) . .
C48 C49 C50 124(2) . .
C45 N7 C49 114.3(18) . .
C49 C50 H54 109.5 . .
C49 C50 H55 109.5 . .
H54 C50 H55 109.5 . .
C49 C50 H56 109.5 . .
H54 C50 H56 109.5 . .
H55 C50 H56 109.5 . .
C52 C51 N4 110.2(11) . .
C52 C51 H57 109.6 . .
N4 C51 H57 109.6 . .
C52 C51 H58 109.6 . .
N4 C51 H58 109.6 . .
H57 C51 H58 108.1 . .
N8 C52 C53 123.9(10) . .
N8 C52 C51 113.9(12) . .
C53 C52 C51 122.1(12) . .
C54 C53 C52 117.4(11) . .
C54 C53 H59 121.3 . .
C52 C53 H59 121.3 . .
C53 C54 C55 119.6(11) . .
C53 C54 H60 120.2 . .
C55 C54 H60 120.2 . .
C54 C55 C56 119.4(11) . .
C54 C55 H61 120.3 . .
C56 C55 H61 120.3 . .
N8 C56 C55 120.8(11) . .
N8 C56 C57 116.6(11) . .
C55 C56 C57 121.9(11) . .
C52 N8 C56 118.4(10) . .
C56 C57 H62 109.5 . .
C56 C57 H63 109.5 . .
H62 C57 H63 109.5 . .
C56 C57 H64 109.5 . .
H62 C57 H64 109.5 . .
H63 C57 H64 109.5 . .
N4 C58 C59 111.8(13) . .
N4 C58 H65 109.3 . .
C59 C58 H65 109.3 . .
N4 C58 H66 109.3 . .
C59 C58 H66 109.3 . .
H65 C58 H66 107.9 . .
N9 C59 C60 123.7(10) . .
N9 C59 C58 116.1(11) . .
C60 C59 C58 120.2(11) . .
C61 C60 C59 116.7(11) . .
C61 C60 H67 121.6 . .
C59 C60 H67 121.6 . .
C62 C61 C60 119.6(11) . .
C62 C61 H68 120.2 . .
C60 C61 H68 120.2 . .
C61 C62 C63 119.5(11) . .
C61 C62 H69 120.2 . .
C63 C62 H69 120.2 . .
N9 C63 C62 121.0(11) . .
N9 C63 C64 116.3(11) . .
C62 C63 C64 121.8(11) . .
C59 N9 C63 118.6(10) . .
C63 C64 H70 109.5 . .
C63 C64 H71 109.5 . .
H70 C64 H71 109.5 . .
C63 C64 H72 109.5 . .
H70 C64 H72 109.5 . .
H71 C64 H72 109.5 . .
O3 S1 O4 116.47(19) . .
O3 S1 O5 113.99(19) . .
O4 S1 O5 114.3(2) . .
O3 S1 C65 103.8(2) . .
O4 S1 C65 102.8(2) . .
O5 S1 C65 103.1(2) . .
F2 C65 F1 108.2(4) . .
F2 C65 F3 108.0(4) . .
F1 C65 F3 108.1(4) . .
F2 C65 S1 111.3(3) . .
F1 C65 S1 110.7(4) . .
F3 C65 S1 110.4(3) . .
O6 S2 O7 114.6(7) . .
O6 S2 O8 112.4(6) . .
O7 S2 O8 116.4(5) . .
O6 S2 C66 103.4(7) . .
O7 S2 C66 104.3(6) . .
O8 S2 C66 103.7(5) . .
F4 C66 F6 111.2(9) . .
F4 C66 F5 103.0(9) . .
F6 C66 F5 102.9(9) . .
F4 C66 S2 115.4(8) . .
F6 C66 S2 112.8(7) . .
F5 C66 S2 110.3(7) . .
O9 S3 O11 111.9(12) . .
O9 S3 O10 113.7(11) . .
O11 S3 O10 118.4(14) . .
O9 S3 C67 109.9(9) . .
O11 S3 C67 98.5(14) . .
O10 S3 C67 102.5(10) . .
F8 C67 F7 110.8(17) . .
F8 C67 F9 107.1(17) . .
F7 C67 F9 97.4(16) . .
F8 C67 S3 113.3(14) . .
F7 C67 S3 114.3(12) . .
F9 C67 S3 112.6(13) . .
O12 S4 O14 112(2) . .
O12 S4 O13 114(2) . .
O14 S4 O13 120(2) . .
O12 S4 C68 104(2) . .
O14 S4 C68 102.0(18) . .
O13 S4 C68 101.5(19) . .
F11 C68 F10 110(3) . .
F11 C68 F12 107(3) . .
F10 C68 F12 106(2) . .
F11 C68 S4 111(2) . .
F10 C68 S4 112(2) . .
F12 C68 S4 111(2) . .
C70 C69 H73 109.5 . .
C70 C69 H74 109.5 . .
H73 C69 H74 109.5 . .
C70 C69 H75 109.5 . .
H73 C69 H75 109.5 . .
H74 C69 H75 109.5 . .
O15 C70 C69 122(2) . .
O15 C70 C71 122(2) . .
C69 C70 C71 115.9(17) . .
C70 C71 H76 109.5 . .
C70 C71 H77 109.5 . .
H76 C71 H77 109.5 . .
C70 C71 H78 109.5 . .
H76 C71 H78 109.5 . .
H77 C71 H78 109.5 . .
C73 C72 H79 109.5 . .
C73 C72 H80 109.5 . .
H79 C72 H80 109.5 . .
C73 C72 H81 109.5 . .
H79 C72 H81 109.5 . .
H80 C72 H81 109.5 . .
O16 C73 C72 125(2) . .
O16 C73 C74 118.8(19) . .
C72 C73 C74 115.9(17) . .
C73 C74 H82 109.5 . .
C73 C74 H83 109.5 . .
H82 C74 H83 109.5 . .
C73 C74 H84 109.5 . .
H82 C74 H84 109.5 . .
H83 C74 H84 109.5 . .

loop_
_geom_bond_atom_site_label_1
_geom_bond_atom_site_label_2
_geom_bond_distance
_geom_bond_site_symmetry_2
Fe1 O1 1.902(3) .
Fe1 O2 1.938(3) .
Fe1 O2 2.024(3) 5_755
Fe1 N1 2.159(3) .
Fe1 N2 2.199(3) .
Fe1 N3 2.203(3) .
O1 C21 1.342(5) .
O1 C28 1.37(2) .
O2 Fe1 2.024(3) 5_755
O2 H1 0.81(2) .
N1 C8 1.474(5) .
N1 C1 1.476(5) .
N1 C15 1.513(5) .
C1 C2 1.486(6) .
C1 H2 0.9900 .
C1 H3 0.9900 .
C2 N2 1.351(5) .
C2 C3 1.390(6) .
C3 C4 1.368(6) .
C3 H4 0.9500 .
C4 C5 1.381(6) .
C4 H5 0.9500 .
C5 C6 1.388(6) .
C5 H6 0.9500 .
C6 N2 1.359(5) .
C6 C7 1.500(6) .
C7 H7 0.9800 .
C7 H8 0.9800 .
C7 H9 0.9800 .
C8 C9 1.485(6) .
C8 H10 0.9900 .
C8 H11 0.9900 .
C9 N3 1.356(5) .
C9 C10 1.391(6) .
C10 C11 1.376(7) .
C10 H12 0.9500 .
C11 C12 1.390(7) .
C11 H13 0.9500 .
C12 C13 1.396(6) .
C12 H14 0.9500 .
C13 N3 1.346(5) .
C13 C14 1.487(6) .
C14 H15 0.9800 .
C14 H16 0.9800 .
C14 H17 0.9800 .
C15 C23 1.25(3) .
C15 C16 1.499(6) .
C15 H18 0.9900 .
C15 H19 0.9900 .
C15 H20 0.9900 .
C15 H21 0.9900 .
C16 C17 1.385(6) .
C16 C21 1.411(6) .
C17 C18 1.392(8) .
C17 H22 0.9500 .
C18 C19 1.365(8) .
C18 H23 0.9500 .
C19 C20 1.396(7) .
C19 H24 0.9500 .
C20 C21 1.400(7) .
C20 C22 1.509(7) .
C22 N4 1.529(6) .
C22 H25 0.9900 .
C22 H26 0.9900 .
C23 C24 1.38(2) .
C23 C28 1.408(19) .
C24 C25 1.38(2) .
C24 H27 0.9500 .
C25 C26 1.37(2) .
C25 H28 0.9500 .
C26 C27 1.414(19) .
C26 H29 0.9500 .
C27 C28 1.397(19) .
C27 C29 1.51(2) .
C29 N4 1.68(6) .
C29 H30 0.9900 .
C29 H31 0.9900 .
N4 C37 1.37(4) .
N4 C44 1.41(4) .
N4 C58 1.45(2) .
N4 C30 1.525(13) .
N4 C51 1.54(2) .
N4 H32 1.0000 .
C30 C31 1.493(9) .
C30 H33 0.9900 .
C30 H34 0.9900 .
C31 N5 1.338(8) .
C31 C32 1.389(9) .
C32 C33 1.386(10) .
C32 H35 0.9500 .
C33 C34 1.374(12) .
C33 H36 0.9500 .
C34 C35 1.388(11) .
C34 H37 0.9500 .
C35 N5 1.354(8) .
C35 C36 1.488(11) .
C36 H38 0.9800 .
C36 H39 0.9800 .
C36 H40 0.9800 .
C37 C38 1.496(15) .
C37 H41 0.9900 .
C37 H42 0.9900 .
C38 N6 1.342(16) .
C38 C39 1.392(16) .
C39 C40 1.383(17) .
C39 H43 0.9500 .
C40 C41 1.383(18) .
C40 H44 0.9500 .
C41 C42 1.381(17) .
C41 H45 0.9500 .
C42 N6 1.358(15) .
C42 C43 1.490(17) .
C43 H46 0.9800 .
C43 H47 0.9800 .
C43 H48 0.9800 .
C44 C45 1.491(16) .
C44 H49 0.9900 .
C44 H50 0.9900 .
C45 N7 1.339(16) .
C45 C46 1.386(16) .
C46 C47 1.374(18) .
C46 H51 0.9500 .
C47 C48 1.376(19) .
C47 H52 0.9500 .
C48 C49 1.393(18) .
C48 H53 0.9500 .
C49 N7 1.364(16) .
C49 C50 1.480(18) .
C50 H54 0.9800 .
C50 H55 0.9800 .
C50 H56 0.9800 .
C51 C52 1.494(12) .
C51 H57 0.9900 .
C51 H58 0.9900 .
C52 N8 1.335(11) .
C52 C53 1.385(12) .
C53 C54 1.376(13) .
C53 H59 0.9500 .
C54 C55 1.380(15) .
C54 H60 0.9500 .
C55 C56 1.399(14) .
C55 H61 0.9500 .
C56 N8 1.346(11) .
C56 C57 1.490(14) .
C57 H62 0.9800 .
C57 H63 0.9800 .
C57 H64 0.9800 .
C58 C59 1.492(11) .
C58 H65 0.9900 .
C58 H66 0.9900 .
C59 N9 1.329(12) .
C59 C60 1.403(12) .
C60 C61 1.393(13) .
C60 H67 0.9500 .
C61 C62 1.384(15) .
C61 H68 0.9500 .
C62 C63 1.386(14) .
C62 H69 0.9500 .
C63 N9 1.348(11) .
C63 C64 1.487(14) .
C64 H70 0.9800 .
C64 H71 0.9800 .
C64 H72 0.9800 .
S1 O3 1.424(3) .
S1 O4 1.439(3) .
S1 O5 1.440(3) .
S1 C65 1.820(5) .
C65 F2 1.326(6) .
C65 F1 1.332(6) .
C65 F3 1.332(6) .
S2 O6 1.429(8) .
S2 O7 1.431(8) .
S2 O8 1.445(7) .
S2 C66 1.845(9) .
C66 F4 1.291(11) .
C66 F6 1.293(10) .
C66 F5 1.301(12) .
S3 O9 1.406(10) .
S3 O11 1.441(14) .
S3 O10 1.446(13) .
S3 C67 1.829(13) .
C67 F8 1.281(16) .
C67 F7 1.321(16) .
C67 F9 1.345(16) .
S4 O12 1.425(17) .
S4 O14 1.433(17) .
S4 O13 1.438(17) .
S4 C68 1.837(17) .
C68 F11 1.294(18) .
C68 F10 1.314(18) .
C68 F12 1.319(18) .
O15 C70 1.196(18) .
C69 C70 1.503(19) .
C69 H73 0.9800 .
C69 H74 0.9800 .
C69 H75 0.9800 .
C70 C71 1.517(19) .
C71 H76 0.9800 .
C71 H77 0.9800 .
C71 H78 0.9800 .
O16 C73 1.163(18) .
C72 C73 1.513(18) .
C72 H79 0.9800 .
C72 H80 0.9800 .
C72 H81 0.9800 .
C73 C74 1.532(18) .
C74 H82 0.9800 .
C74 H83 0.9800 .
C74 H84 0.9800 .

loop_
_geom_torsion_atom_site_label_1
_geom_torsion_atom_site_label_2
_geom_torsion_atom_site_label_3
_geom_torsion_atom_site_label_4
_geom_torsion
C8 N1 C1 C2 155.1(3)
C15 N1 C1 C2 -83.4(4)
Fe1 N1 C1 C2 36.1(4)
N1 C1 C2 N2 -22.5(5)
N1 C1 C2 C3 159.1(3)
N2 C2 C3 C4 -1.0(6)
C1 C2 C3 C4 177.3(4)
C2 C3 C4 C5 3.4(6)
C3 C4 C5 C6 -2.1(6)
C4 C5 C6 N2 -1.7(6)
C4 C5 C6 C7 177.2(4)
C3 C2 N2 C6 -2.7(5)
C1 C2 N2 C6 178.8(3)
C3 C2 N2 Fe1 175.6(3)
C1 C2 N2 Fe1 -2.9(4)
C5 C6 N2 C2 4.1(5)
C7 C6 N2 C2 -174.8(3)
C5 C6 N2 Fe1 -174.0(3)
C7 C6 N2 Fe1 7.1(5)
C1 N1 C8 C9 -160.7(3)
C15 N1 C8 C9 76.5(4)
Fe1 N1 C8 C9 -41.0(4)
N1 C8 C9 N3 27.2(5)
N1 C8 C9 C10 -155.3(4)
N3 C9 C10 C11 1.1(6)
C8 C9 C10 C11 -176.3(4)
C9 C10 C11 C12 -1.9(7)
C10 C11 C12 C13 -0.1(7)
C11 C12 C13 N3 3.1(7)
C11 C12 C13 C14 -176.3(4)
C12 C13 N3 C9 -3.9(6)
C14 C13 N3 C9 175.5(4)
C12 C13 N3 Fe1 174.1(3)
C14 C13 N3 Fe1 -6.5(5)
C10 C9 N3 C13 1.8(6)
C8 C9 N3 C13 179.3(3)
C10 C9 N3 Fe1 -176.5(3)
C8 C9 N3 Fe1 1.0(4)
C8 N1 C15 C23 -78.5(17)
C1 N1 C15 C23 158.1(16)
Fe1 N1 C15 C23 38.4(17)
C8 N1 C15 C16 -165.1(4)
C1 N1 C15 C16 71.5(5)
Fe1 N1 C15 C16 -48.2(4)
C23 C15 C16 C17 113.5(14)
N1 C15 C16 C17 -125.2(4)
C23 C15 C16 C21 -60.6(13)
N1 C15 C16 C21 60.7(6)
C21 C16 C17 C18 1.5(7)
C15 C16 C17 C18 -172.6(5)
C16 C17 C18 C19 0.5(8)
C17 C18 C19 C20 -0.7(8)
C18 C19 C20 C21 -1.3(8)
C18 C19 C20 C22 175.6(5)
C28 O1 C21 C20 -113.4(12)
Fe1 O1 C21 C20 136.2(4)
C28 O1 C21 C16 66.7(12)
Fe1 O1 C21 C16 -43.6(5)
C19 C20 C21 O1 -176.6(4)
C22 C20 C21 O1 6.6(6)
C19 C20 C21 C16 3.3(7)
C22 C20 C21 C16 -173.5(4)
C17 C16 C21 O1 176.4(4)
C15 C16 C21 O1 -9.4(6)
C17 C16 C21 C20 -3.4(7)
C15 C16 C21 C20 170.7(4)
C19 C20 C22 N4 -86.3(6)
C21 C20 C22 N4 90.5(5)
C16 C15 C23 C24 -117(2)
N1 C15 C23 C24 131.1(18)
C16 C15 C23 C28 56(2)
N1 C15 C23 C28 -56(3)
C15 C23 C24 C25 172(3)
C28 C23 C24 C25 -1(2)
C23 C24 C25 C26 -3(2)
C24 C25 C26 C27 8(4)
C25 C26 C27 C28 -9(5)
C25 C26 C27 C29 -179(4)
C21 O1 C28 C27 105(3)
Fe1 O1 C28 C27 -139(2)
C21 O1 C28 C23 -81(3)
Fe1 O1 C28 C23 34(3)
C26 C27 C28 O1 179(3)
C29 C27 C28 O1 -12(5)
C26 C27 C28 C23 5(5)
C29 C27 C28 C23 175(3)
C15 C23 C28 O1 14(4)
C24 C23 C28 O1 -173(3)
C15 C23 C28 C27 -173(3)
C24 C23 C28 C27 0(4)
C28 C27 C29 N4 -84(4)
C26 C27 C29 N4 86(4)
C20 C22 N4 C37 -61.8(14)
C20 C22 N4 C44 39(4)
C20 C22 N4 C58 170.1(11)
C20 C22 N4 C30 -72.8(6)
C20 C22 N4 C51 163.1(12)
C20 C22 N4 C29 -69.8(14)
C27 C29 N4 C37 -76(9)
C27 C29 N4 C44 48(3)
C27 C29 N4 C58 -169(2)
C27 C29 N4 C30 -119(8)
C27 C29 N4 C22 73(3)
C27 C29 N4 C51 -173(2)
C37 N4 C30 C31 3(16)
C44 N4 C30 C31 63.2(16)
C58 N4 C30 C31 -148.4(8)
C22 N4 C30 C31 90.3(7)
C51 N4 C30 C31 -150.0(9)
C29 N4 C30 C31 78(7)
N4 C30 C31 N5 20.6(9)
N4 C30 C31 C32 -160.8(8)
N5 C31 C32 C33 -3.1(11)
C30 C31 C32 C33 178.4(7)
C31 C32 C33 C34 0.0(13)
C32 C33 C34 C35 2.1(15)
C33 C34 C35 N5 -1.5(16)
C33 C34 C35 C36 177.6(10)
C32 C31 N5 C35 3.8(12)
C30 C31 N5 C35 -177.7(7)
C34 C35 N5 C31 -1.4(14)
C36 C35 N5 C31 179.5(9)
C44 N4 C37 C38 62(3)
C58 N4 C37 C38 -143.6(19)
C30 N4 C37 C38 -173(19)
C22 N4 C37 C38 89(3)
C51 N4 C37 C38 -144.4(17)
C29 N4 C37 C38 122(11)
N4 C37 C38 N6 19(4)
N4 C37 C38 C39 -161(4)
N6 C38 C39 C40 0(3)
C37 C38 C39 C40 -180(2)
C38 C39 C40 C41 -2(5)
C39 C40 C41 C42 0(6)
C40 C41 C42 N6 4(6)
C40 C41 C42 C43 173(4)
C39 C38 N6 C42 4(5)
C37 C38 N6 C42 -176(3)
C41 C42 N6 C38 -6(6)
C43 C42 N6 C38 -175(3)
C37 N4 C44 C45 -68(3)
C58 N4 C44 C45 141.9(18)
C30 N4 C44 C45 -77(3)
C22 N4 C44 C45 -157(6)
C51 N4 C44 C45 138(2)
C29 N4 C44 C45 -81(3)
N4 C44 C45 N7 -13(3)
N4 C44 C45 C46 168(3)
N7 C45 C46 C47 1(3)
C44 C45 C46 C47 180(2)
C45 C46 C47 C48 -1(5)
C46 C47 C48 C49 4(6)
C47 C48 C49 N7 -8(6)
C47 C48 C49 C50 180(4)
C46 C45 N7 C49 -5(4)
C44 C45 N7 C49 177(2)
C48 C49 N7 C45 8(5)
C50 C49 N7 C45 -179(3)
C37 N4 C51 C52 55(3)
C44 N4 C51 C52 -152.3(19)
C58 N4 C51 C52 50(8)
C30 N4 C51 C52 60.6(16)
C22 N4 C51 C52 -176.3(11)
C29 N4 C51 C52 73(2)
N4 C51 C52 N8 44.9(17)
N4 C51 C52 C53 -135(2)
N8 C52 C53 C54 5.4(19)
C51 C52 C53 C54 -175.0(13)
C52 C53 C54 C55 -6(2)
C53 C54 C55 C56 5(3)
C54 C55 C56 N8 -4(3)
C54 C55 C56 C57 -173.9(19)
C53 C52 N8 C56 -4(2)
C51 C52 N8 C56 176.4(13)
C55 C56 N8 C52 3(2)
C57 C56 N8 C52 173.7(15)
C37 N4 C58 C59 68(3)
C44 N4 C58 C59 -142(2)
C30 N4 C58 C59 72.8(13)
C22 N4 C58 C59 -165.8(8)
C51 N4 C58 C59 -117(10)
C29 N4 C58 C59 84(2)
N4 C58 C59 N9 11.2(16)
N4 C58 C59 C60 -170.4(18)
N9 C59 C60 C61 1.1(18)
C58 C59 C60 C61 -177.2(12)
C59 C60 C61 C62 -2(2)
C60 C61 C62 C63 -3(3)
C61 C62 C63 N9 10(3)
C61 C62 C63 C64 178.6(17)
C60 C59 N9 C63 5(2)
C58 C59 N9 C63 -176.4(12)
C62 C63 N9 C59 -11(2)
C64 C63 N9 C59 179.8(15)
O3 S1 C65 F2 -56.3(4)
O4 S1 C65 F2 -178.1(4)
O5 S1 C65 F2 62.8(4)
O3 S1 C65 F1 -176.7(3)
O4 S1 C65 F1 61.6(4)
O5 S1 C65 F1 -57.5(4)
O3 S1 C65 F3 63.6(4)
O4 S1 C65 F3 -58.1(4)
O5 S1 C65 F3 -177.2(3)
O6 S2 C66 F4 178.6(10)
O7 S2 C66 F4 58.4(11)
O8 S2 C66 F4 -64.0(10)
O6 S2 C66 F6 -52.1(11)
O7 S2 C66 F6 -172.3(10)
O8 S2 C66 F6 65.4(10)
O6 S2 C66 F5 62.4(8)
O7 S2 C66 F5 -57.8(8)
O8 S2 C66 F5 179.8(6)
O9 S3 C67 F8 47(2)
O11 S3 C67 F8 -70(2)
O10 S3 C67 F8 168(2)
O9 S3 C67 F7 -81.5(16)
O11 S3 C67 F7 161.4(18)
O10 S3 C67 F7 40(2)
O9 S3 C67 F9 168.5(13)
O11 S3 C67 F9 51.4(18)
O10 S3 C67 F9 -70.3(18)
O12 S4 C68 F11 55(3)
O14 S4 C68 F11 172(4)
O13 S4 C68 F11 -63(4)
O12 S4 C68 F10 178.0(18)
O14 S4 C68 F10 -65(3)
O13 S4 C68 F10 60(3)
O12 S4 C68 F12 -64(3)
O14 S4 C68 F12 53(4)
O13 S4 C68 F12 178(4)
